data_4121698
loop_
_publ_author_name
'Li, Hui'
'Hughes, Russell P.'
'Wu, Jimmy'

_publ_section_title
;
 Dearomative indole (3 + 2) cycloaddition reactions.
;
_journal_issue 17
_journal_name_full 'Journal of the American Chemical Society'
_journal_page_first 6288
_journal_page_last 6296
_journal_paper_doi 10.1021/ja412435b
_journal_volume 136
_journal_year 2014
_chemical_formula_moiety '2(C30 H26 N2 O4)'
_chemical_formula_sum 'C60 H52 N4 O8'
_chemical_formula_weight 957.06
_chemical_name_systematic
;
 ? 
;
_space_group_crystal_system triclinic
_space_group_IT_number 2
_space_group_name_Hall '-P 1'
_space_group_name_H-M_alt 'P -1'
_symmetry_cell_setting triclinic
_symmetry_space_group_name_Hall '-P 1'
_symmetry_space_group_name_H-M 'P -1'
_atom_sites_solution_hydrogens geom
_atom_sites_solution_primary direct
_atom_sites_solution_secondary difmap
_audit_creation_date 2012-10-18
_audit_creation_method
;
  Olex2 1.2
  (compiled 2012.05.09 svn.r2324, GUI svn.r4230)
;
_cell_angle_alpha 83.0987(6)
_cell_angle_beta 73.8045(7)
_cell_angle_gamma 72.8974(8)
_cell_formula_units_Z 1
_cell_length_a 8.24560(10)
_cell_length_b 12.3627(2)
_cell_length_c 12.7774(2)
_cell_measurement_reflns_used 8565
_cell_measurement_temperature 446(2)
_cell_measurement_theta_max 67.34
_cell_measurement_theta_min 3.61
_cell_volume 1194.47(3)
_computing_cell_refinement 'APEX2 (BRUKER, V2010.11-3, 2010)'
_computing_data_collection 'COSMO (BRUKER, V1.61, 2009)'
_computing_data_reduction 'SAINT (BRUKER, V7.68A, 2010)'
_computing_molecular_graphics
;
O. V. Dolomanov, L. J. Bourhis, R. J. Gildea, J. A. K. Howard and H. Puschmann,
OLEX2: a complete structure solution, refinement and analysis program.
J. Appl. Cryst. (2009). 42, 339-341.
;
_computing_publication_material
;
O. V. Dolomanov, L. J. Bourhis, R. J. Gildea, J. A. K. Howard and H. Puschmann,
OLEX2: a complete structure solution, refinement and analysis program.
J. Appl. Cryst. (2009). 42, 339-341.
;
_computing_structure_refinement 'SHELXL (Sheldrick, Acta Cryst. A64 2008, 112-122)'
_computing_structure_solution 'SHELXS (Sheldrick, Acta Cryst. A64 2008, 112-122)'
_diffrn_ambient_temperature 446.15
_diffrn_detector_area_resol_mean 836.6
_diffrn_measured_fraction_theta_full 0.969
_diffrn_measured_fraction_theta_max 0.969
_diffrn_measurement_device_type 'Bruker APEX-II CCD'
_diffrn_measurement_method '\w,and/f 0.5 deg'
_diffrn_radiation_monochromator graphite
_diffrn_radiation_type CuK\a
_diffrn_radiation_wavelength 1.54184
_diffrn_reflns_av_R_equivalents 0.0311
_diffrn_reflns_av_unetI/netI 0.0325
_diffrn_reflns_limit_h_max 9
_diffrn_reflns_limit_h_min -9
_diffrn_reflns_limit_k_max 14
_diffrn_reflns_limit_k_min -14
_diffrn_reflns_limit_l_max 15
_diffrn_reflns_limit_l_min -15
_diffrn_reflns_number 15251
_diffrn_reflns_theta_full 67.84
_diffrn_reflns_theta_max 67.84
_diffrn_reflns_theta_min 3.61
_diffrn_source 'fine-focus sealed tube'
_diffrn_standards_number 0
_exptl_absorpt_coefficient_mu 0.716
_exptl_absorpt_correction_T_max 0.7530
_exptl_absorpt_correction_T_min 0.6725
_exptl_absorpt_correction_type multi-scan
_exptl_absorpt_process_details SADABS
_exptl_crystal_colour yellow
_exptl_crystal_colour_primary yellow
_exptl_crystal_density_diffrn 1.330
_exptl_crystal_density_method 'not measured'
_exptl_crystal_description plate
_exptl_crystal_F_000 504
_exptl_crystal_size_max 0.336
_exptl_crystal_size_mid 0.279
_exptl_crystal_size_min 0.106
_refine_diff_density_max 0.728
_refine_diff_density_min -0.242
_refine_diff_density_rms 0.052
_refine_ls_extinction_method none
_refine_ls_goodness_of_fit_ref 1.480
_refine_ls_hydrogen_treatment constr
_refine_ls_matrix_type full
_refine_ls_number_parameters 429
_refine_ls_number_reflns 4199
_refine_ls_number_restraints 0
_refine_ls_restrained_S_all 1.480
_refine_ls_R_factor_all 0.0582
_refine_ls_R_factor_gt 0.0534
_refine_ls_shift/su_max 0.001
_refine_ls_shift/su_mean 0.000
_refine_ls_structure_factor_coef Fsqd
_refine_ls_weighting_details 'calc w=1/[\s^2^(Fo^2^)+(0.1000P)^2^+0.0000P] where P=(Fo^2^+2Fc^2^)/3'
_refine_ls_weighting_scheme calc
_refine_ls_wR_factor_gt 0.1717
_refine_ls_wR_factor_ref 0.1780
_reflns_number_gt 3709
_reflns_number_total 4199
_reflns_threshold_expression >2sigma(I)
_cod_data_source_file ja412435b_si_006.cif
_cod_data_source_block jw412_0m
_cod_depositor_comments
;
The following automatic conversions were performed:

'_symmetry_cell_setting' value 'Triclinic' changed to 'triclinic'
according to
/usr/data/users/saulius/crontab/automatic-downloads/rss-feeds/ACS/lib/dictionaries/cif_core.dic
dictionary named 'cif_core.dic' version 2.4.2 from
2011-04-26.

'_exptl_absorpt_correction_type' value 'Multi-scan'
changed to 'multi-scan' according to
/usr/data/users/saulius/crontab/automatic-downloads/rss-feeds/ACS/lib/dictionaries/cif_core.dic
dictionary named 'cif_core.dic' version 2.4.2 from 2011-04-26.

Automatic conversion script
Id: cif_fix_values 2281 2013-09-26 08:29:07Z andrius 

 Adding full bibliography for 4121698--4121700.cif.
;
_cod_original_sg_symbol_H-M 'P-1   '
_cod_database_code 4121698
_contact_crystallographer_email staples@chemistry.msu.com
_contact_crystallographer_name 'Richard Staples'

loop_
_space_group_symop_id
_space_group_symop_operation_xyz
1 'x, y, z'
2 '-x, -y, -z'

loop_
_atom_site_label
_atom_site_type_symbol
_atom_site_fract_x
_atom_site_fract_y
_atom_site_fract_z
_atom_site_U_iso_or_equiv
_atom_site_adp_type
_atom_site_occupancy
_atom_site_symmetry_multiplicity
_atom_site_calc_flag
O1 O -0.2045(2) 1.00160(12) 0.96477(12) 0.0541(4) Uani 1 1 d
O2 O -0.3763(2) 0.91262(13) 1.08335(11) 0.0557(4) Uani 1 1 d
O3 O 0.5173(2) 0.71571(12) 0.82789(15) 0.0564(4) Uani 1 1 d
O4 O 0.23130(19) 0.45371(12) 0.99881(11) 0.0502(4) Uani 1 1 d
N1 N 0.1747(2) 0.86835(14) 0.74120(15) 0.0456(4) Uani 1 1 d
N2 N 0.3417(2) 0.60552(12) 0.92983(12) 0.0386(4) Uani 1 1 d
C1 C 0.0617(2) 0.88963(15) 0.85172(16) 0.0411(4) Uani 1 1 d
H1 H 0.131(3) 0.900(2) 0.8962(19) 0.043(5) Uiso 1 1 d
C2 C -0.0927(3) 0.99575(15) 0.85368(18) 0.0462(5) Uani 1 1 d
H2 H -0.054(3) 1.065(2) 0.8364(18) 0.043(5) Uiso 1 1 d
C3 C -0.2020(3) 0.99128(15) 0.77708(16) 0.0411(4) Uani 1 1 d
H3A H -0.300(4) 1.059(2) 0.789(2) 0.054(6) Uiso 1 1 d
H3B H -0.133(4) 0.991(2) 0.707(2) 0.050(6) Uiso 1 1 d
C4 C -0.2656(2) 0.88439(14) 0.80595(13) 0.0340(4) Uani 1 1 d
H4A H -0.395(4) 0.905(2) 0.8189(19) 0.046(6) Uiso 1 1 d
H4B H -0.215(3) 0.8328(17) 0.7501(17) 0.032(4) Uiso 1 1 d
C5 C -0.2130(2) 0.82526(14) 0.90927(12) 0.0323(4) Uani 1 1 d
H5 H -0.266(3) 0.7658(17) 0.9326(15) 0.030(4) Uiso 1 1 d
C6 C -0.0099(2) 0.78408(13) 0.88947(12) 0.0314(4) Uani 1 1 d
C7 C -0.2770(2) 0.91321(15) 0.99481(14) 0.0414(4) Uani 1 1 d
C8 C 0.0761(2) 0.70914(14) 0.79199(12) 0.0313(4) Uani 1 1 d
C9 C 0.0599(2) 0.60465(15) 0.77774(14) 0.0381(4) Uani 1 1 d
H9 H -0.019(3) 0.572(2) 0.836(2) 0.046(6) Uiso 1 1 d
C10 C 0.1582(3) 0.54958(18) 0.68126(17) 0.0509(5) Uani 1 1 d
H10 H 0.153(4) 0.472(3) 0.672(2) 0.067(8) Uiso 1 1 d
C11 C 0.2687(3) 0.6004(2) 0.60308(15) 0.0577(6) Uani 1 1 d
H11 H 0.347(4) 0.562(3) 0.538(3) 0.074(8) Uiso 1 1 d
C12 C 0.2835(3) 0.7068(2) 0.61586(16) 0.0538(5) Uani 1 1 d
H12 H 0.362(4) 0.743(3) 0.558(3) 0.075(9) Uiso 1 1 d
C13 C 0.1848(2) 0.76194(16) 0.71175(14) 0.0386(4) Uani 1 1 d
C14 C 0.0297(2) 0.72359(15) 0.99643(13) 0.0397(4) Uani 1 1 d
H14A H -0.042(3) 0.773(2) 1.0586(19) 0.046(6) Uiso 1 1 d
H14B H -0.014(3) 0.655(2) 1.0106(17) 0.040(5) Uiso 1 1 d
C15 C 0.2187(3) 0.69064(17) 1.00578(16) 0.0466(5) Uani 1 1 d
H15A H 0.220(4) 0.657(2) 1.081(2) 0.054(6) Uiso 1 1 d
H15B H 0.267(4) 0.755(2) 0.988(2) 0.057(7) Uiso 1 1 d
C16 C 0.4805(2) 0.62678(15) 0.84693(16) 0.0406(4) Uani 1 1 d
C17 C 0.5694(2) 0.51839(14) 0.78973(14) 0.0374(4) Uani 1 1 d
C18 C 0.7165(3) 0.4915(2) 0.70374(17) 0.0529(5) Uani 1 1 d
H18 H 0.775(4) 0.550(2) 0.674(2) 0.060(7) Uiso 1 1 d
C19 C 0.7685(3) 0.3824(2) 0.66693(17) 0.0595(6) Uani 1 1 d
H19 H 0.880(4) 0.358(2) 0.607(2) 0.062(7) Uiso 1 1 d
C20 C 0.6756(3) 0.30402(18) 0.71481(17) 0.0560(5) Uani 1 1 d
H20 H 0.717(4) 0.228(2) 0.690(2) 0.059(7) Uiso 1 1 d
C21 C 0.5289(3) 0.33058(16) 0.80267(16) 0.0443(4) Uani 1 1 d
H21 H 0.469(4) 0.274(2) 0.836(2) 0.059(7) Uiso 1 1 d
C22 C 0.4788(2) 0.43995(14) 0.83879(13) 0.0352(4) Uani 1 1 d
C23 C 0.3341(2) 0.49471(14) 0.93192(14) 0.0368(4) Uani 1 1 d
C24 C 0.3188(3) 0.9211(2) 0.7024(2) 0.0607(6) Uani 1 1 d
H24A H 0.363(5) 0.925(3) 0.767(3) 0.087(10) Uiso 1 1 d
H24B H 0.413(6) 0.868(3) 0.656(3) 0.091(11) Uiso 1 1 d
C25 C 0.2765(2) 1.03106(16) 0.63642(15) 0.0420(4) Uani 1 1 d
C26 C 0.3335(3) 1.12091(19) 0.65365(19) 0.0526(5) Uani 1 1 d
H26 H 0.392(5) 1.114(3) 0.708(3) 0.079(9) Uiso 1 1 d
C27 C 0.3032(4) 1.2203(2) 0.5910(3) 0.0703(7) Uani 1 1 d
H27 H 0.336(4) 1.277(3) 0.604(3) 0.071(8) Uiso 1 1 d
C28 C 0.2135(4) 1.2316(2) 0.5121(3) 0.0801(9) Uani 1 1 d
H28 H 0.189(6) 1.301(4) 0.474(3) 0.098(11) Uiso 1 1 d
C29 C 0.1535(4) 1.1451(3) 0.49679(18) 0.0708(7) Uani 1 1 d
H29 H 0.099(6) 1.153(3) 0.443(3) 0.098(12) Uiso 1 1 d
C30 C 0.1856(3) 1.0443(2) 0.55720(17) 0.0553(5) Uani 1 1 d
H30 H 0.144(5) 0.980(3) 0.544(3) 0.078(9) Uiso 1 1 d

loop_
_atom_site_aniso_label
_atom_site_aniso_U_11
_atom_site_aniso_U_22
_atom_site_aniso_U_33
_atom_site_aniso_U_23
_atom_site_aniso_U_13
_atom_site_aniso_U_12
O1 0.0569(9) 0.0454(7) 0.0613(8) -0.0216(6) -0.0203(7) -0.0031(7)
O2 0.0504(9) 0.0622(9) 0.0434(7) -0.0154(6) -0.0109(6) 0.0055(7)
O3 0.0447(8) 0.0385(7) 0.0941(11) 0.0093(7) -0.0315(8) -0.0155(6)
O4 0.0393(7) 0.0505(7) 0.0503(7) 0.0113(6) -0.0040(6) -0.0090(6)
N1 0.0270(8) 0.0447(8) 0.0640(10) 0.0069(7) -0.0118(6) -0.0117(7)
N2 0.0300(8) 0.0365(7) 0.0484(8) -0.0014(6) -0.0173(6) -0.0009(6)
C1 0.0353(9) 0.0400(9) 0.0557(10) -0.0043(7) -0.0219(8) -0.0111(8)
C2 0.0439(11) 0.0334(8) 0.0660(12) -0.0081(7) -0.0202(8) -0.0093(8)
C3 0.0331(9) 0.0360(8) 0.0511(10) 0.0021(7) -0.0145(7) -0.0026(7)
C4 0.0294(9) 0.0361(8) 0.0364(8) -0.0035(6) -0.0133(6) -0.0037(7)
C5 0.0260(8) 0.0351(8) 0.0333(7) -0.0047(6) -0.0076(6) -0.0034(7)
C6 0.0249(8) 0.0339(8) 0.0345(8) -0.0060(6) -0.0106(6) -0.0021(6)
C7 0.0322(9) 0.0481(9) 0.0355(8) -0.0111(7) -0.0127(7) 0.0094(8)
C8 0.0214(8) 0.0391(8) 0.0315(7) -0.0050(6) -0.0078(6) -0.0028(6)
C9 0.0292(9) 0.0409(8) 0.0427(9) -0.0094(7) -0.0098(7) -0.0036(7)
C10 0.0402(11) 0.0544(11) 0.0547(11) -0.0241(9) -0.0153(8) 0.0037(9)
C11 0.0389(11) 0.0818(15) 0.0374(9) -0.0214(9) -0.0064(7) 0.0101(10)
C12 0.0308(10) 0.0765(14) 0.0384(9) 0.0021(9) -0.0005(7) -0.0008(10)
C13 0.0219(8) 0.0498(9) 0.0404(9) 0.0030(7) -0.0096(6) -0.0046(7)
C14 0.0332(9) 0.0450(9) 0.0349(8) -0.0068(7) -0.0118(6) 0.0036(7)
C15 0.0428(11) 0.0473(10) 0.0494(10) -0.0098(8) -0.0264(8) 0.0051(8)
C16 0.0308(9) 0.0375(9) 0.0591(10) 0.0078(7) -0.0246(8) -0.0090(7)
C17 0.0281(9) 0.0386(8) 0.0448(9) 0.0078(7) -0.0145(7) -0.0068(7)
C18 0.0364(10) 0.0602(12) 0.0538(11) 0.0162(9) -0.0096(8) -0.0101(9)
C19 0.0460(12) 0.0671(13) 0.0449(10) 0.0017(9) -0.0020(8) 0.0046(10)
C20 0.0631(14) 0.0475(11) 0.0473(10) -0.0051(8) -0.0152(9) 0.0023(10)
C21 0.0464(11) 0.0373(9) 0.0489(9) 0.0018(7) -0.0177(8) -0.0070(8)
C22 0.0297(9) 0.0364(8) 0.0390(8) 0.0051(6) -0.0143(6) -0.0057(7)
C23 0.0280(8) 0.0393(8) 0.0411(8) 0.0054(6) -0.0140(6) -0.0043(7)
C24 0.0327(11) 0.0620(13) 0.0910(17) 0.0256(12) -0.0247(11) -0.0214(10)
C25 0.0287(9) 0.0491(10) 0.0456(9) 0.0020(7) -0.0057(7) -0.0119(8)
C26 0.0422(11) 0.0571(11) 0.0571(11) -0.0040(9) -0.0068(8) -0.0168(9)
C27 0.0595(15) 0.0466(11) 0.0896(18) -0.0023(11) 0.0072(13) -0.0167(11)
C28 0.0564(15) 0.0665(15) 0.0783(17) 0.0306(13) 0.0128(12) 0.0002(12)
C29 0.0567(14) 0.100(2) 0.0368(10) 0.0146(11) -0.0054(9) -0.0063(14)
C30 0.0482(12) 0.0695(13) 0.0475(10) -0.0046(9) -0.0127(8) -0.0138(10)

loop_
_atom_type_symbol
_atom_type_description
_atom_type_scat_dispersion_real
_atom_type_scat_dispersion_imag
_atom_type_scat_source
C C 0.0192 0.0096 'International Tables Vol C Tables 4.2.6.8 and 6.1.1.4'
H H 0.0000 0.0000 'International Tables Vol C Tables 4.2.6.8 and 6.1.1.4'
N N 0.0326 0.0184 'International Tables Vol C Tables 4.2.6.8 and 6.1.1.4'
O O 0.0524 0.0338 'International Tables Vol C Tables 4.2.6.8 and 6.1.1.4'

loop_
_geom_angle_atom_site_label_1
_geom_angle_atom_site_label_2
_geom_angle_atom_site_label_3
_geom_angle
C7 O1 C2 113.20(13)
C13 N1 C1 110.00(14)
C13 N1 C24 123.09(19)
C24 N1 C1 118.81(19)
C16 N2 C15 123.67(16)
C23 N2 C15 124.30(17)
C23 N2 C16 112.03(15)
N1 C1 C2 111.55(16)
N1 C1 C6 106.19(13)
C2 C1 C6 109.32(14)
O1 C2 C1 106.51(16)
O1 C2 C3 108.14(16)
C3 C2 C1 113.00(15)
C2 C3 C4 108.75(14)
C3 C4 C5 109.32(13)
C4 C5 C6 111.25(13)
C7 C5 C4 107.16(13)
C7 C5 C6 106.12(13)
C5 C6 C1 107.37(13)
C8 C6 C1 102.68(13)
C8 C6 C5 111.99(12)
C8 C6 C14 112.65(13)
C14 C6 C1 114.70(13)
C14 C6 C5 107.41(13)
O1 C7 C5 113.09(15)
O2 C7 O1 118.20(16)
O2 C7 C5 128.68(19)
C9 C8 C6 129.13(15)
C9 C8 C13 121.54(15)
C13 C8 C6 109.32(14)
C8 C9 C10 118.72(17)
C11 C10 C9 119.80(19)
C10 C11 C12 121.89(17)
C11 C12 C13 118.28(18)
N1 C13 C8 111.68(16)
N1 C13 C12 128.58(18)
C12 C13 C8 119.74(18)
C15 C14 C6 118.42(16)
N2 C15 C14 114.68(14)
O3 C16 N2 125.48(19)
O3 C16 C17 128.76(19)
N2 C16 C17 105.76(14)
C18 C17 C16 130.04(17)
C18 C17 C22 121.76(18)
C22 C17 C16 108.20(15)
C17 C18 C19 117.0(2)
C18 C19 C20 121.3(2)
C21 C20 C19 121.6(2)
C22 C21 C20 116.40(18)
C17 C22 C21 121.84(17)
C17 C22 C23 107.73(15)
C21 C22 C23 130.40(16)
O4 C23 N2 124.98(18)
O4 C23 C22 128.80(16)
N2 C23 C22 106.20(14)
N1 C24 C25 114.59(17)
C26 C25 C24 119.21(19)
C30 C25 C24 122.05(19)
C30 C25 C26 118.7(2)
C27 C26 C25 120.2(2)
C28 C27 C26 120.2(3)
C29 C28 C27 119.8(2)
C28 C29 C30 120.7(3)
C29 C30 C25 120.3(2)

loop_
_geom_bond_atom_site_label_1
_geom_bond_atom_site_label_2
_geom_bond_distance
O1 C2 1.458(3)
O1 C7 1.362(3)
O2 C7 1.198(2)
O3 C16 1.204(2)
O4 C23 1.204(2)
N1 C1 1.464(3)
N1 C13 1.384(3)
N1 C24 1.461(2)
N2 C15 1.465(2)
N2 C16 1.391(3)
N2 C23 1.386(2)
C1 C2 1.533(3)
C1 C6 1.558(2)
C2 C3 1.519(3)
C3 C4 1.530(2)
C4 C5 1.538(2)
C5 C6 1.555(2)
C5 C7 1.510(2)
C6 C8 1.5202(19)
C6 C14 1.547(2)
C8 C9 1.375(2)
C8 C13 1.397(2)
C9 C10 1.400(2)
C10 C11 1.379(4)
C11 C12 1.389(4)
C12 C13 1.395(3)
C14 C15 1.526(3)
C16 C17 1.492(3)
C17 C18 1.377(3)
C17 C22 1.382(2)
C18 C19 1.387(4)
C19 C20 1.390(4)
C20 C21 1.389(3)
C21 C22 1.388(3)
C22 C23 1.491(2)
C24 C25 1.513(3)
C25 C26 1.388(3)
C25 C30 1.387(3)
C26 C27 1.381(4)
C27 C28 1.380(5)
C28 C29 1.358(5)
C29 C30 1.381(4)

loop_
_geom_torsion_atom_site_label_1
_geom_torsion_atom_site_label_2
_geom_torsion_atom_site_label_3
_geom_torsion_atom_site_label_4
_geom_torsion
O1 C2 C3 C4 -61.50(18)
O3 C16 C17 C18 1.9(3)
O3 C16 C17 C22 -178.79(18)
N1 C1 C2 O1 174.33(13)
N1 C1 C2 C3 55.7(2)
N1 C1 C6 C5 -117.44(14)
N1 C1 C6 C8 0.75(16)
N1 C1 C6 C14 123.29(15)
N1 C24 C25 C26 138.2(2)
N1 C24 C25 C30 -43.3(3)
N2 C16 C17 C18 -178.05(18)
N2 C16 C17 C22 1.25(18)
C1 N1 C13 C8 4.0(2)
C1 N1 C13 C12 -177.09(18)
C1 N1 C24 C25 -95.8(3)
C1 C2 C3 C4 56.1(2)
C1 C6 C8 C9 -179.20(16)
C1 C6 C8 C13 1.54(16)
C1 C6 C14 C15 -51.5(2)
C2 O1 C7 O2 -177.26(17)
C2 O1 C7 C5 4.6(2)
C2 C1 C6 C5 3.03(18)
C2 C1 C6 C8 121.22(15)
C2 C1 C6 C14 -116.24(16)
C2 C3 C4 C5 5.7(2)
C3 C4 C5 C6 -63.63(17)
C3 C4 C5 C7 51.95(18)
C4 C5 C6 C1 57.50(16)
C4 C5 C6 C8 -54.48(17)
C4 C5 C6 C14 -178.66(12)
C4 C5 C7 O1 -60.85(18)
C4 C5 C7 O2 121.3(2)
C5 C6 C8 C9 -64.3(2)
C5 C6 C8 C13 116.43(15)
C5 C6 C14 C15 -170.70(14)
C6 C1 C2 O1 57.19(17)
C6 C1 C2 C3 -61.4(2)
C6 C5 C7 O1 58.09(18)
C6 C5 C7 O2 -119.8(2)
C6 C8 C9 C10 -177.73(16)
C6 C8 C13 N1 -3.49(19)
C6 C8 C13 C12 177.52(15)
C6 C14 C15 N2 -64.8(2)
C7 O1 C2 C1 -64.17(18)
C7 O1 C2 C3 57.6(2)
C7 C5 C6 C1 -58.72(16)
C7 C5 C6 C8 -170.70(13)
C7 C5 C6 C14 65.12(17)
C8 C6 C14 C15 65.5(2)
C8 C9 C10 C11 0.1(3)
C9 C8 C13 N1 177.19(15)
C9 C8 C13 C12 -1.8(3)
C9 C10 C11 C12 -1.3(3)
C10 C11 C12 C13 1.0(3)
C11 C12 C13 N1 -178.23(18)
C11 C12 C13 C8 0.6(3)
C13 N1 C1 C2 -121.86(16)
C13 N1 C1 C6 -2.85(18)
C13 N1 C24 C25 118.7(2)
C13 C8 C9 C10 1.4(3)
C14 C6 C8 C9 56.9(2)
C14 C6 C8 C13 -122.37(16)
C15 N2 C16 O3 0.5(3)
C15 N2 C16 C17 -179.53(14)
C15 N2 C23 O4 -3.5(3)
C15 N2 C23 C22 178.06(14)
C16 N2 C15 C14 114.9(2)
C16 N2 C23 O4 176.41(16)
C16 N2 C23 C22 -2.07(18)
C16 C17 C18 C19 -179.65(19)
C16 C17 C22 C21 179.27(16)
C16 C17 C22 C23 -2.47(17)
C17 C18 C19 C20 0.1(3)
C17 C22 C23 O4 -175.59(18)
C17 C22 C23 N2 2.81(18)
C18 C17 C22 C21 -1.4(3)
C18 C17 C22 C23 176.90(16)
C18 C19 C20 C21 -1.2(4)
C19 C20 C21 C22 1.0(3)
C20 C21 C22 C17 0.3(3)
C20 C21 C22 C23 -177.55(18)
C21 C22 C23 O4 2.5(3)
C21 C22 C23 N2 -179.13(17)
C22 C17 C18 C19 1.1(3)
C23 N2 C15 C14 -65.2(2)
C23 N2 C16 O3 -179.36(16)
C23 N2 C16 C17 0.59(18)
C24 N1 C1 C2 88.45(19)
C24 N1 C1 C6 -152.53(16)
C24 N1 C13 C8 152.17(18)
C24 N1 C13 C12 -28.9(3)
C24 C25 C26 C27 177.1(2)
C24 C25 C30 C29 -178.3(2)
C25 C26 C27 C28 1.1(4)
C26 C25 C30 C29 0.2(3)
C26 C27 C28 C29 0.6(4)
C27 C28 C29 C30 -1.9(4)
C28 C29 C30 C25 1.5(4)
C30 C25 C26 C27 -1.4(3)
